data_7034920
loop_
_publ_author_name
'Fontanet, M\`onica'
'Rodr\'iguez, Montserrat'
'Fontrodona, Xavier'
'Romero, Isabel'
'Vi\~nas, Clara'
'Teixidor, Francesc'

_publ_section_title
;
 Intramolecular hydrogen bonding stabilizes the nuclearity of complexes. A
 comparative study based on the H-carborane and Me-carborane framework.
;
_journal_issue 22
_journal_name_full 'Dalton transactions (Cambridge, England : 2003)'
_journal_page_first 10399
_journal_page_last 10409
_journal_paper_doi 10.1039/c5dt00305a
_journal_volume 44
_journal_year 2015
_chemical_formula_moiety 'C20 H40 B20 Cu N2 O4'
_chemical_formula_sum 'C20 H40 B20 Cu N2 O4'
_chemical_formula_weight 652.28
_chemical_name_systematic
;
 ?
;
_space_group_crystal_system triclinic
_space_group_IT_number 2
_space_group_name_Hall '-P 1'
_space_group_name_H-M_alt 'P -1'
_symmetry_space_group_name_Hall '-P 1'
_symmetry_space_group_name_H-M 'P -1'
_atom_sites_solution_hydrogens mixed
_audit_creation_method SHELXL-2013
_audit_update_record
;
2014-11-14 deposited with the CCDC.
2015-04-23 downloaded from the CCDC.
;
_cell_angle_alpha 70.332(4)
_cell_angle_beta 83.340(4)
_cell_angle_gamma 71.536(4)
_cell_formula_units_Z 1
_cell_length_a 7.1845(19)
_cell_length_b 10.920(3)
_cell_length_c 12.489(3)
_cell_measurement_reflns_used 4076
_cell_measurement_temperature 298(2)
_cell_measurement_theta_max 25.08
_cell_measurement_theta_min 2.24
_cell_volume 875.1(4)
_computing_cell_refinement 'Bruker SMART'
_computing_data_collection 'Bruker SMART'
_computing_data_reduction 'Bruker SAINT'
_computing_molecular_graphics 'SHELXL-2013 (Sheldrick, 2013)'
_computing_publication_material 'SHELXL-2013 (Sheldrick, 2013)'
_computing_structure_refinement 'SHELXL-2013 (Sheldrick, 2013)'
_computing_structure_solution 'SHELXL-2013 (Sheldrick, 2013)'
_diffrn_ambient_temperature 298(2)
_diffrn_measured_fraction_theta_full 0.997
_diffrn_measured_fraction_theta_max 0.973
_diffrn_measurement_device_type ccd
_diffrn_measurement_method 'phi and omega scans'
_diffrn_radiation_monochromator graphite
_diffrn_radiation_source 'fine-focus sealed tube'
_diffrn_radiation_type MoK\a
_diffrn_radiation_wavelength 0.71073
_diffrn_reflns_av_R_equivalents 0.0357
_diffrn_reflns_av_unetI/netI 0.0412
_diffrn_reflns_laue_measured_fraction_full 0.997
_diffrn_reflns_laue_measured_fraction_max 0.973
_diffrn_reflns_limit_h_max 9
_diffrn_reflns_limit_h_min -9
_diffrn_reflns_limit_k_max 14
_diffrn_reflns_limit_k_min -14
_diffrn_reflns_limit_l_max 16
_diffrn_reflns_limit_l_min -16
_diffrn_reflns_number 13936
_diffrn_reflns_point_group_measured_fraction_full 0.997
_diffrn_reflns_point_group_measured_fraction_max 0.973
_diffrn_reflns_theta_full 25.242
_diffrn_reflns_theta_max 28.359
_diffrn_reflns_theta_min 2.239
_exptl_absorpt_coefficient_mu 0.655
_exptl_absorpt_correction_T_max 1.0
_exptl_absorpt_correction_T_min 0.889805
_exptl_absorpt_correction_type empirical
_exptl_absorpt_process_details 'SADABS v2.10 BRUKER 2001'
_exptl_crystal_colour violet
_exptl_crystal_density_diffrn 1.238
_exptl_crystal_description prism
_exptl_crystal_F_000 335
_exptl_crystal_size_max 0.3
_exptl_crystal_size_mid 0.1
_exptl_crystal_size_min 0.1
_refine_diff_density_max 0.299
_refine_diff_density_min -0.162
_refine_diff_density_rms 0.049
_refine_ls_extinction_method none
_refine_ls_goodness_of_fit_ref 1.079
_refine_ls_hydrogen_treatment mixed
_refine_ls_matrix_type full
_refine_ls_number_parameters 260
_refine_ls_number_reflns 4270
_refine_ls_number_restraints 0
_refine_ls_restrained_S_all 1.079
_refine_ls_R_factor_all 0.0560
_refine_ls_R_factor_gt 0.0424
_refine_ls_shift/su_max 0.000
_refine_ls_shift/su_mean 0.000
_refine_ls_structure_factor_coef Fsqd
_refine_ls_weighting_details 'w=1/[\s^2^(Fo^2^)+(0.0617P)^2^+0.0074P] where P=(Fo^2^+2Fc^2^)/3'
_refine_ls_weighting_scheme calc
_refine_ls_wR_factor_gt 0.1084
_refine_ls_wR_factor_ref 0.1131
_reflns_Friedel_coverage 0.000
_reflns_number_gt 3396
_reflns_number_total 4270
_reflns_threshold_expression 'I > 2\s(I)'
_cod_data_source_file c5dt00305a2.cif
_cod_data_source_block 1503llb
_cod_depositor_comments 'Adding full bibliography for 7034918--7034924.cif.'
_cod_database_code 7034920
_shelx_space_group_comment
;
The symmetry employed for this shelxl refinement is uniquely defined
by the following loop, which should always be used as a source of
symmetry information in preference to the above space-group names.
They are only intended as comments.
;
_shelxl_version_number 2013-3

loop_
_space_group_symop_operation_xyz
'x, y, z'
'-x, -y, -z'

loop_
_atom_site_label
_atom_site_type_symbol
_atom_site_fract_x
_atom_site_fract_y
_atom_site_fract_z
_atom_site_U_iso_or_equiv
_atom_site_adp_type
_atom_site_occupancy
_atom_site_site_symmetry_order
_atom_site_calc_flag
_atom_site_refinement_flags_posn
_atom_site_refinement_flags_adp
_atom_site_refinement_flags_occupancy
Cu1 Cu 1.0000 0.5000 0.0000 0.04060(13) Uani 1 2 d S . P
O1 O 0.8846(2) 0.62784(14) 0.08341(12) 0.0504(3) Uani 1 1 d . . .
N1 N 0.9849(2) 0.65222(16) -0.14985(13) 0.0424(4) Uani 1 1 d . . .
C1 C 0.7079(3) 0.6370(2) 0.11255(16) 0.0464(5) Uani 1 1 d . . .
B1 B 0.5805(4) 0.6137(3) 0.3314(2) 0.0548(6) Uani 1 1 d . . .
C2 C 0.6328(3) 0.71368(19) 0.19890(16) 0.0420(4) Uani 1 1 d . . .
O2 O 0.5983(2) 0.58932(19) 0.08202(15) 0.0678(5) Uani 1 1 d . . .
B2 B 0.7684(4) 0.6943(3) 0.3087(2) 0.0538(6) Uani 1 1 d . . .
B3 B 0.6958(4) 0.8514(3) 0.1978(2) 0.0520(6) Uani 1 1 d . . .
C3 C 0.4029(3) 0.7297(2) 0.23810(19) 0.0520(5) Uani 1 1 d . . .
C4 C 1.1084(3) 0.7306(2) -0.17374(18) 0.0488(5) Uani 1 1 d . . .
B4 B 0.4620(4) 0.8717(2) 0.1501(2) 0.0553(6) Uani 1 1 d . . .
B5 B 0.3673(5) 0.7197(3) 0.3754(3) 0.0708(9) Uani 1 1 d . . .
C5 C 1.1333(4) 0.8087(2) -0.2840(2) 0.0628(6) Uani 1 1 d . . .
H5A H 1.2223 0.8587 -0.2998 0.075 Uiso 1 1 calc R U .
B6 B 0.5989(6) 0.6999(3) 0.4227(2) 0.0687(8) Uani 1 1 d . . .
C6 C 1.0280(4) 0.8129(3) -0.3697(2) 0.0687(7) Uani 1 1 d . . .
H6A H 1.0462 0.8640 -0.4444 0.082 Uiso 1 1 calc R U .
C7 C 0.8937(4) 0.7400(3) -0.3440(2) 0.0648(6) Uani 1 1 d . . .
H7A H 0.8169 0.7444 -0.4010 0.078 Uiso 1 1 calc R U .
B7 B 0.6713(5) 0.8474(3) 0.3414(2) 0.0641(7) Uani 1 1 d . . .
C8 C 0.8741(3) 0.6608(2) -0.23366(17) 0.0481(5) Uani 1 1 d . . .
B8 B 0.4813(5) 0.9567(3) 0.2421(3) 0.0662(8) Uani 1 1 d . . .
C9 C 1.2162(4) 0.7278(3) -0.0769(2) 0.0651(6) Uani 1 1 d . . .
H9A H 1.1240 0.7505 -0.0194 0.098 Uiso 1 1 calc R U .
H9B H 1.2889 0.7927 -0.1039 0.098 Uiso 1 1 calc R U .
H9C H 1.3051 0.6383 -0.0453 0.098 Uiso 1 1 calc R U .
B9 B 0.2945(5) 0.8774(3) 0.2648(3) 0.0735(8) Uani 1 1 d . . .
C10 C 0.7307(3) 0.5794(3) -0.2027(2) 0.0622(6) Uani 1 1 d . . .
H10A H 0.6662 0.5860 -0.1322 0.093 Uiso 1 1 calc R U .
H10B H 0.7994 0.4858 -0.1946 0.093 Uiso 1 1 calc R U .
H10C H 0.6348 0.6145 -0.2615 0.093 Uiso 1 1 calc R U .
B10 B 0.4233(5) 0.8644(3) 0.3824(3) 0.0762(10) Uani 1 1 d . . .
H3 H 0.811(4) 0.881(3) 0.139(2) 0.080(8) Uiso 1 1 d . . .
H4 H 0.420(3) 0.908(2) 0.0626(19) 0.053(6) Uiso 1 1 d . . .
H1 H 0.604(3) 0.506(2) 0.3482(18) 0.055(6) Uiso 1 1 d . . .
H2 H 0.894(4) 0.637(3) 0.313(2) 0.064(7) Uiso 1 1 d . . .
H3A H 0.333(3) 0.694(2) 0.2044(18) 0.049(6) Uiso 1 1 d . . .
H5 H 0.266(4) 0.676(3) 0.424(2) 0.089(9) Uiso 1 1 d . . .
H9 H 0.149(4) 0.927(3) 0.240(2) 0.079(8) Uiso 1 1 d . . .
H7 H 0.755(4) 0.890(2) 0.3706(19) 0.064(7) Uiso 1 1 d . . .
H8 H 0.447(4) 1.064(3) 0.214(2) 0.083(8) Uiso 1 1 d . . .
H6 H 0.650(4) 0.640(3) 0.510(2) 0.082(8) Uiso 1 1 d . . .
H10 H 0.345(4) 0.916(3) 0.436(2) 0.092(9) Uiso 1 1 d . . .

loop_
_atom_site_aniso_label
_atom_site_aniso_U_11
_atom_site_aniso_U_22
_atom_site_aniso_U_33
_atom_site_aniso_U_23
_atom_site_aniso_U_13
_atom_site_aniso_U_12
Cu1 0.0389(2) 0.0516(2) 0.0381(2) -0.01840(14) 0.00747(13) -0.02098(14)
O1 0.0512(8) 0.0582(8) 0.0499(8) -0.0260(7) 0.0142(6) -0.0226(7)
N1 0.0390(8) 0.0513(9) 0.0418(9) -0.0185(7) 0.0071(7) -0.0188(7)
C1 0.0534(12) 0.0500(11) 0.0378(10) -0.0162(8) -0.0003(9) -0.0157(9)
B1 0.0798(18) 0.0528(14) 0.0390(12) -0.0146(10) 0.0087(12) -0.0327(12)
C2 0.0428(10) 0.0456(10) 0.0401(10) -0.0150(8) 0.0060(8) -0.0171(8)
O2 0.0578(10) 0.0947(12) 0.0737(11) -0.0519(10) 0.0013(8) -0.0272(9)
B2 0.0621(16) 0.0622(15) 0.0461(14) -0.0224(11) -0.0025(11) -0.0243(13)
B3 0.0630(15) 0.0540(13) 0.0490(13) -0.0202(10) 0.0146(11) -0.0320(11)
C3 0.0498(12) 0.0581(13) 0.0557(13) -0.0227(10) 0.0147(10) -0.0267(10)
C4 0.0454(11) 0.0475(11) 0.0556(12) -0.0184(9) 0.0096(9) -0.0182(8)
B4 0.0569(15) 0.0456(13) 0.0573(15) -0.0113(11) 0.0057(12) -0.0147(11)
B5 0.089(2) 0.0767(19) 0.0657(18) -0.0356(15) 0.0395(16) -0.0505(17)
C5 0.0640(14) 0.0521(13) 0.0699(16) -0.0136(11) 0.0165(12) -0.0264(11)
B6 0.108(2) 0.0738(18) 0.0404(14) -0.0231(13) 0.0128(14) -0.0476(17)
C6 0.0824(18) 0.0646(15) 0.0489(14) -0.0046(11) 0.0077(12) -0.0256(13)
C7 0.0742(16) 0.0724(15) 0.0438(12) -0.0130(11) -0.0060(11) -0.0205(12)
B7 0.087(2) 0.0722(17) 0.0557(16) -0.0334(13) 0.0185(14) -0.0470(16)
C8 0.0456(11) 0.0560(12) 0.0452(11) -0.0190(9) 0.0032(9) -0.0166(9)
B8 0.0770(19) 0.0484(15) 0.0774(19) -0.0276(13) 0.0245(15) -0.0250(13)
C9 0.0633(14) 0.0763(16) 0.0711(16) -0.0230(13) 0.0029(12) -0.0432(12)
B9 0.0605(18) 0.0703(19) 0.094(2) -0.0399(17) 0.0251(16) -0.0201(14)
C10 0.0536(13) 0.0892(17) 0.0551(14) -0.0248(12) -0.0040(10) -0.0332(12)
B10 0.098(2) 0.077(2) 0.075(2) -0.0470(16) 0.0442(18) -0.0465(18)

loop_
_atom_type_symbol
_atom_type_description
_atom_type_scat_dispersion_real
_atom_type_scat_dispersion_imag
_atom_type_scat_source
C C 0.0033 0.0016 'International Tables Vol C Tables 4.2.6.8 and 6.1.1.4'
H H 0.0000 0.0000 'International Tables Vol C Tables 4.2.6.8 and 6.1.1.4'
B B 0.0013 0.0007 'International Tables Vol C Tables 4.2.6.8 and 6.1.1.4'
Cu Cu 0.3201 1.2651 'International Tables Vol C Tables 4.2.6.8 and 6.1.1.4'
N N 0.0061 0.0033 'International Tables Vol C Tables 4.2.6.8 and 6.1.1.4'
O O 0.0106 0.0060 'International Tables Vol C Tables 4.2.6.8 and 6.1.1.4'

loop_
_geom_angle_atom_site_label_1
_geom_angle_atom_site_label_2
_geom_angle_atom_site_label_3
_geom_angle
_geom_angle_site_symmetry_1
_geom_angle_site_symmetry_3
O1 Cu1 O1 180.0 2_765 .
O1 Cu1 N1 92.23(6) 2_765 2_765
O1 Cu1 N1 87.77(7) . 2_765
O1 Cu1 N1 87.77(7) 2_765 .
O1 Cu1 N1 92.23(7) . .
N1 Cu1 N1 180.0 2_765 .
C1 O1 Cu1 114.13(13) . .
C8 N1 C4 119.12(17) . .
C8 N1 Cu1 118.85(13) . .
C4 N1 Cu1 121.11(14) . .
O2 C1 O1 127.48(19) . .
O2 C1 C2 119.19(18) . .
O1 C1 C2 113.30(17) . .
C3 B1 C2 57.05(12) . .
C3 B1 B6 103.7(2) . .
C2 B1 B6 104.15(17) . .
C3 B1 B5 57.76(17) . .
C2 B1 B5 104.09(19) . .
B6 B1 B5 60.11(19) . .
C3 B1 B2 103.27(17) . .
C2 B1 B2 57.64(13) . .
B6 B1 B2 60.22(16) . .
B5 B1 B2 107.65(19) . .
C3 B1 H1 119.4(12) . .
C2 B1 H1 120.3(11) . .
B6 B1 H1 129.6(11) . .
B5 B1 H1 122.8(12) . .
B2 B1 H1 125.6(12) . .
C1 C2 C3 115.02(16) . .
C1 C2 B2 123.18(17) . .
C3 C2 B2 110.55(17) . .
C1 C2 B3 124.29(16) . .
C3 C2 B3 110.58(16) . .
B2 C2 B3 63.00(15) . .
C1 C2 B1 114.15(16) . .
C3 C2 B1 60.99(14) . .
B2 C2 B1 62.89(15) . .
B3 C2 B1 115.06(16) . .
C1 C2 B4 116.28(17) . .
C3 C2 B4 61.37(13) . .
B2 C2 B4 114.41(18) . .
B3 C2 B4 62.25(15) . .
B1 C2 B4 114.52(17) . .
C2 B2 B7 104.9(2) . .
C2 B2 B6 104.5(2) . .
B7 B2 B6 60.95(16) . .
C2 B2 B3 58.71(14) . .
B7 B2 B3 60.09(15) . .
B6 B2 B3 108.6(2) . .
C2 B2 B1 59.47(13) . .
B7 B2 B1 108.2(2) . .
B6 B2 B1 58.83(15) . .
B3 B2 B1 108.73(19) . .
C2 B2 H2 116.8(15) . .
B7 B2 H2 130.4(15) . .
B6 B2 H2 126.1(15) . .
B3 B2 H2 121.6(15) . .
B1 B2 H2 115.4(16) . .
C2 B3 B8 104.72(18) . .
C2 B3 B7 104.33(17) . .
B8 B3 B7 60.75(18) . .
C2 B3 B2 58.30(13) . .
B8 B3 B2 108.33(19) . .
B7 B3 B2 59.74(15) . .
C2 B3 B4 59.67(13) . .
B8 B3 B4 59.06(17) . .
B7 B3 B4 107.95(19) . .
B2 B3 B4 108.43(17) . .
C2 B3 H3 119.2(14) . .
B8 B3 H3 128.4(14) . .
B7 B3 H3 125.0(14) . .
B2 B3 H3 117.0(14) . .
B4 B3 H3 122.1(14) . .
C2 C3 B5 111.9(2) . .
C2 C3 B9 111.77(18) . .
B5 C3 B9 63.77(19) . .
C2 C3 B1 61.96(13) . .
B5 C3 B1 62.66(17) . .
B9 C3 B1 115.8(2) . .
C2 C3 B4 61.83(13) . .
B5 C3 B4 115.70(19) . .
B9 C3 B4 62.52(16) . .
B1 C3 B4 115.74(18) . .
C2 C3 H3A 117.0(13) . .
B5 C3 H3A 120.8(13) . .
B9 C3 H3A 120.7(13) . .
B1 C3 H3A 115.8(13) . .
B4 C3 H3A 115.6(13) . .
N1 C4 C5 120.6(2) . .
N1 C4 C9 117.80(18) . .
C5 C4 C9 121.6(2) . .
C3 B4 C2 56.81(12) . .
C3 B4 B8 104.03(19) . .
C2 B4 B8 104.5(2) . .
C3 B4 B9 57.69(15) . .
C2 B4 B9 103.87(19) . .
B8 B4 B9 60.43(17) . .
C3 B4 B3 103.65(18) . .
C2 B4 B3 58.08(13) . .
B8 B4 B3 60.29(17) . .
B9 B4 B3 108.0(2) . .
C3 B4 H4 117.7(12) . .
C2 B4 H4 117.6(11) . .
B8 B4 H4 131.9(11) . .
B9 B4 H4 124.2(12) . .
B3 B4 H4 124.9(12) . .
C3 B5 B6 104.57(19) . .
C3 B5 B1 59.58(15) . .
B6 B5 B1 59.48(18) . .
C3 B5 B9 58.28(16) . .
B6 B5 B9 108.3(2) . .
B1 B5 B9 108.72(19) . .
C3 B5 B10 103.9(2) . .
B6 B5 B10 60.5(2) . .
B1 B5 B10 108.2(2) . .
B9 B5 B10 59.7(2) . .
C3 B5 H5 121.0(16) . .
B6 B5 H5 124.5(16) . .
B1 B5 H5 118.2(16) . .
B9 B5 H5 121.5(16) . .
B10 B5 H5 126.7(16) . .
C6 C5 C4 120.2(2) . .
C6 C5 H5A 119.9 . .
C4 C5 H5A 119.9 . .
B1 B6 B5 60.40(17) . .
B1 B6 B2 60.95(15) . .
B5 B6 B2 108.4(2) . .
B1 B6 B10 108.8(2) . .
B5 B6 B10 60.5(2) . .
B2 B6 B10 107.1(2) . .
B1 B6 B7 108.64(19) . .
B5 B6 B7 107.9(2) . .
B2 B6 B7 59.36(15) . .
B10 B6 B7 59.21(18) . .
B1 B6 H6 118.8(14) . .
B5 B6 H6 123.1(14) . .
B2 B6 H6 119.0(14) . .
B10 B6 H6 124.9(13) . .
B7 B6 H6 122.1(14) . .
C5 C6 C7 118.9(2) . .
C5 C6 H6A 120.5 . .
C7 C6 H6A 120.5 . .
C8 C7 C6 119.7(2) . .
C8 C7 H7A 120.1 . .
C6 C7 H7A 120.1 . .
B2 B7 B10 108.09(19) . .
B2 B7 B3 60.17(15) . .
B10 B7 B3 107.9(2) . .
B2 B7 B8 107.7(2) . .
B10 B7 B8 60.16(19) . .
B3 B7 B8 59.49(16) . .
B2 B7 B6 59.69(16) . .
B10 B7 B6 60.16(18) . .
B3 B7 B6 107.72(19) . .
B8 B7 B6 107.8(2) . .
B2 B7 H7 123.4(13) . .
B10 B7 H7 122.0(13) . .
B3 B7 H7 119.3(13) . .
B8 B7 H7 118.7(13) . .
B6 B7 H7 125.5(13) . .
N1 C8 C7 121.1(2) . .
N1 C8 C10 117.65(18) . .
C7 C8 C10 121.2(2) . .
B4 B8 B3 60.65(15) . .
B4 B8 B9 60.43(17) . .
B3 B8 B9 108.26(19) . .
B4 B8 B10 108.46(19) . .
B3 B8 B10 107.5(2) . .
B9 B8 B10 59.82(19) . .
B4 B8 B7 108.42(19) . .
B3 B8 B7 59.75(16) . .
B9 B8 B7 107.3(2) . .
B10 B8 B7 59.32(18) . .
B4 B8 H8 120.4(15) . .
B3 B8 H8 122.4(15) . .
B9 B8 H8 120.7(15) . .
B10 B8 H8 121.9(15) . .
B7 B8 H8 123.2(15) . .
C4 C9 H9A 109.5 . .
C4 C9 H9B 109.5 . .
H9A C9 H9B 109.5 . .
C4 C9 H9C 109.5 . .
H9A C9 H9C 109.5 . .
H9B C9 H9C 109.5 . .
C3 B9 B8 104.6(2) . .
C3 B9 B4 59.79(14) . .
B8 B9 B4 59.14(17) . .
C3 B9 B10 104.3(2) . .
B8 B9 B10 60.52(19) . .
B4 B9 B10 108.0(2) . .
C3 B9 B5 57.96(16) . .
B8 B9 B5 108.7(3) . .
B4 B9 B5 108.7(2) . .
B10 B9 B5 60.39(19) . .
C3 B9 H9 116.7(15) . .
B8 B9 H9 125.3(15) . .
B4 B9 H9 113.6(15) . .
B10 B9 H9 132.0(15) . .
B5 B9 H9 122.9(15) . .
C8 C10 H10A 109.5 . .
C8 C10 H10B 109.5 . .
H10A C10 H10B 109.5 . .
C8 C10 H10C 109.5 . .
H10A C10 H10C 109.5 . .
H10B C10 H10C 109.5 . .
B7 B10 B9 108.1(2) . .
B7 B10 B8 60.52(17) . .
B9 B10 B8 59.66(19) . .
B7 B10 B5 107.8(2) . .
B9 B10 B5 59.96(19) . .
B8 B10 B5 107.7(2) . .
B7 B10 B6 60.63(18) . .
B9 B10 B6 107.3(2) . .
B8 B10 B6 108.5(2) . .
B5 B10 B6 59.00(19) . .
B7 B10 H10 126.3(17) . .
B9 B10 H10 116.0(17) . .
B8 B10 H10 119.8(17) . .
B5 B10 H10 119.8(17) . .
B6 B10 H10 126.4(16) . .

loop_
_geom_bond_atom_site_label_1
_geom_bond_atom_site_label_2
_geom_bond_distance
_geom_bond_site_symmetry_2
Cu1 O1 1.9408(14) 2_765
Cu1 O1 1.9409(14) .
Cu1 N1 2.0288(16) 2_765
Cu1 N1 2.0288(16) .
O1 C1 1.262(2) .
N1 C8 1.349(3) .
N1 C4 1.362(2) .
C1 O2 1.224(2) .
C1 C2 1.531(3) .
B1 C3 1.708(4) .
B1 C2 1.724(3) .
B1 B6 1.743(4) .
B1 B5 1.759(4) .
B1 B2 1.781(4) .
B1 H1 1.08(2) .
C2 C3 1.639(3) .
C2 B2 1.690(3) .
C2 B3 1.698(3) .
C2 B4 1.726(3) .
B2 B7 1.762(4) .
B2 B6 1.768(4) .
B2 B3 1.770(4) .
B2 H2 0.92(3) .
B3 B8 1.764(4) .
B3 B7 1.769(4) .
B3 B4 1.770(4) .
B3 H3 1.09(3) .
C3 B5 1.675(4) .
C3 B9 1.681(4) .
C3 B4 1.719(3) .
C3 H3A 0.93(2) .
C4 C5 1.381(3) .
C4 C9 1.497(3) .
B4 B8 1.742(4) .
B4 B9 1.765(4) .
B4 H4 1.07(2) .
B5 B6 1.754(5) .
B5 B9 1.773(5) .
B5 B10 1.781(4) .
B5 H5 1.03(3) .
C5 C6 1.361(4) .
C5 H5A 0.9300 .
B6 B10 1.782(5) .
B6 B7 1.791(4) .
B6 H6 1.11(3) .
C6 C7 1.382(4) .
C6 H6A 0.9300 .
C7 C8 1.377(3) .
C7 H7A 0.9300 .
B7 B10 1.765(4) .
B7 B8 1.786(5) .
B7 H7 1.02(2) .
C8 C10 1.503(3) .
B8 B9 1.765(4) .
B8 B10 1.780(4) .
B8 H8 1.06(3) .
C9 H9A 0.9600 .
C9 H9B 0.9600 .
C9 H9C 0.9600 .
B9 B10 1.767(5) .
B9 H9 1.04(3) .
C10 H10A 0.9600 .
C10 H10B 0.9600 .
C10 H10C 0.9600 .
B10 H10 1.02(3) .

loop_
_geom_torsion_atom_site_label_1
_geom_torsion_atom_site_label_2
_geom_torsion_atom_site_label_3
_geom_torsion_atom_site_label_4
_geom_torsion
Cu1 O1 C1 O2 -10.2(3)
Cu1 O1 C1 C2 167.70(12)
O2 C1 C2 C3 -2.6(3)
O1 C1 C2 C3 179.29(17)
O2 C1 C2 B2 137.6(2)
O1 C1 C2 B2 -40.5(3)
O2 C1 C2 B3 -144.6(2)
O1 C1 C2 B3 37.3(3)
O2 C1 C2 B1 65.2(3)
O1 C1 C2 B1 -112.9(2)
O2 C1 C2 B4 -71.5(2)
O1 C1 C2 B4 110.3(2)
C3 B1 C2 C1 -106.34(18)
B6 B1 C2 C1 156.4(2)
B5 B1 C2 C1 -141.44(19)
B2 B1 C2 C1 116.38(19)
B6 B1 C2 C3 -97.3(2)
B5 B1 C2 C3 -35.10(18)
B2 B1 C2 C3 -137.28(19)
C3 B1 C2 B2 137.28(19)
B6 B1 C2 B2 40.0(2)
B5 B1 C2 B2 102.2(2)
C3 B1 C2 B3 100.64(19)
B6 B1 C2 B3 3.3(3)
B5 B1 C2 B3 65.5(2)
B2 B1 C2 B3 -36.65(19)
C3 B1 C2 B4 31.22(18)
B6 B1 C2 B4 -66.1(3)
B5 B1 C2 B4 -3.9(2)
B2 B1 C2 B4 -106.1(2)
C1 C2 B2 B7 155.00(18)
C3 C2 B2 B7 -63.3(2)
B3 C2 B2 B7 40.02(16)
B1 C2 B2 B7 -102.6(2)
B4 C2 B2 B7 3.6(2)
C1 C2 B2 B6 -141.76(19)
C3 C2 B2 B6 -0.1(2)
B3 C2 B2 B6 103.3(2)
B1 C2 B2 B6 -39.38(18)
B4 C2 B2 B6 66.9(2)
C1 C2 B2 B3 115.0(2)
C3 C2 B2 B3 -103.32(18)
B1 C2 B2 B3 -142.64(18)
B4 C2 B2 B3 -36.39(18)
C1 C2 B2 B1 -102.4(2)
C3 C2 B2 B1 39.32(17)
B3 C2 B2 B1 142.64(18)
B4 C2 B2 B1 106.24(19)
C3 B1 B2 C2 -35.80(15)
B6 B1 B2 C2 -134.1(2)
B5 B1 B2 C2 -95.8(2)
C3 B1 B2 B7 61.1(2)
C2 B1 B2 B7 96.9(2)
B6 B1 B2 B7 -37.2(2)
B5 B1 B2 B7 1.1(3)
C3 B1 B2 B6 98.3(2)
C2 B1 B2 B6 134.1(2)
B5 B1 B2 B6 38.3(2)
C3 B1 B2 B3 -2.6(2)
C2 B1 B2 B3 33.20(16)
B6 B1 B2 B3 -100.9(2)
B5 B1 B2 B3 -62.6(2)
C1 C2 B3 B8 144.0(2)
C3 C2 B3 B8 0.6(2)
B2 C2 B3 B8 -102.7(2)
B1 C2 B3 B8 -66.1(2)
B4 C2 B3 B8 39.67(19)
C1 C2 B3 B7 -153.1(2)
C3 C2 B3 B7 63.5(2)
B2 C2 B3 B7 -39.72(19)
B1 C2 B3 B7 -3.1(3)
B4 C2 B3 B7 102.7(2)
C1 C2 B3 B2 -113.3(2)
C3 C2 B3 B2 103.27(19)
B1 C2 B3 B2 36.61(19)
B4 C2 B3 B2 142.37(18)
C1 C2 B3 B4 104.3(2)
C3 C2 B3 B4 -39.11(17)
B2 C2 B3 B4 -142.37(18)
B1 C2 B3 B4 -105.8(2)
B7 B2 B3 C2 -134.20(19)
B6 B2 B3 C2 -96.0(2)
B1 B2 B3 C2 -33.50(15)
C2 B2 B3 B8 96.3(2)
B7 B2 B3 B8 -37.9(2)
B6 B2 B3 B8 0.4(3)
B1 B2 B3 B8 62.8(2)
C2 B2 B3 B7 134.20(19)
B6 B2 B3 B7 38.25(19)
B1 B2 B3 B7 100.7(2)
C2 B2 B3 B4 33.74(16)
B7 B2 B3 B4 -100.5(2)
B6 B2 B3 B4 -62.2(2)
B1 B2 B3 B4 0.2(2)
C1 C2 C3 B5 144.09(19)
B2 C2 C3 B5 -1.0(2)
B3 C2 C3 B5 -68.8(2)
B1 C2 C3 B5 39.16(18)
B4 C2 C3 B5 -108.3(2)
C1 C2 C3 B9 -146.5(2)
B2 C2 C3 B9 68.4(2)
B3 C2 C3 B9 0.5(3)
B1 C2 C3 B9 108.5(2)
B4 C2 C3 B9 -39.0(2)
C1 C2 C3 B1 104.93(18)
B2 C2 C3 B1 -40.16(17)
B3 C2 C3 B1 -108.00(18)
B4 C2 C3 B1 -147.50(19)
C1 C2 C3 B4 -107.57(19)
B2 C2 C3 B4 107.34(19)
B3 C2 C3 B4 39.50(18)
B1 C2 C3 B4 147.50(19)
B6 B1 C3 C2 98.18(18)
B5 B1 C3 C2 138.74(18)
B2 B1 C3 C2 36.07(15)
C2 B1 C3 B5 -138.74(18)
B6 B1 C3 B5 -40.57(18)
B2 B1 C3 B5 -102.68(19)
C2 B1 C3 B9 -102.1(2)
B6 B1 C3 B9 -3.9(3)
B5 B1 C3 B9 36.7(2)
B2 B1 C3 B9 -66.0(2)
C2 B1 C3 B4 -31.72(17)
B6 B1 C3 B4 66.5(2)
B5 B1 C3 B4 107.0(2)
B2 B1 C3 B4 4.3(2)
C8 N1 C4 C5 -5.7(3)
Cu1 N1 C4 C5 163.16(16)
C8 N1 C4 C9 174.76(19)
Cu1 N1 C4 C9 -16.3(2)
B5 C3 B4 C2 102.3(2)
B9 C3 B4 C2 138.8(2)
B1 C3 B4 C2 31.76(17)
C2 C3 B4 B8 -98.3(2)
B5 C3 B4 B8 4.0(3)
B9 C3 B4 B8 40.5(2)
B1 C3 B4 B8 -66.5(2)
C2 C3 B4 B9 -138.8(2)
B5 C3 B4 B9 -36.6(2)
B1 C3 B4 B9 -107.1(2)
C2 C3 B4 B3 -35.99(15)
B5 C3 B4 B3 66.3(2)
B9 C3 B4 B3 102.8(2)
B1 C3 B4 B3 -4.2(2)
C1 C2 B4 C3 105.53(19)
B2 C2 B4 C3 -101.04(19)
B3 C2 B4 C3 -137.71(18)
B1 C2 B4 C3 -31.10(18)
C1 C2 B4 B8 -156.97(17)
C3 C2 B4 B8 97.50(19)
B2 C2 B4 B8 -3.5(2)
B3 C2 B4 B8 -40.22(17)
B1 C2 B4 B8 66.4(2)
C1 C2 B4 B9 140.5(2)
C3 C2 B4 B9 34.97(18)
B2 C2 B4 B9 -66.1(2)
B3 C2 B4 B9 -102.7(2)
B1 C2 B4 B9 3.9(3)
C1 C2 B4 B3 -116.75(19)
C3 C2 B4 B3 137.71(18)
B2 C2 B4 B3 36.68(17)
B1 C2 B4 B3 106.62(18)
C2 B3 B4 C3 35.41(14)
B8 B3 B4 C3 -98.5(2)
B7 B3 B4 C3 -61.0(2)
B2 B3 B4 C3 2.2(2)
B8 B3 B4 C2 -133.95(19)
B7 B3 B4 C2 -96.42(19)
B2 B3 B4 C2 -33.19(16)
C2 B3 B4 B8 133.95(19)
B7 B3 B4 B8 37.53(19)
B2 B3 B4 B8 100.8(2)
C2 B3 B4 B9 95.44(19)
B8 B3 B4 B9 -38.51(19)
B7 B3 B4 B9 -1.0(2)
B2 B3 B4 B9 62.2(2)
C2 C3 B5 B6 1.6(3)
B9 C3 B5 B6 -102.7(2)
B1 C3 B5 B6 40.45(19)
B4 C3 B5 B6 -66.6(3)
C2 C3 B5 B1 -38.86(17)
B9 C3 B5 B1 -143.2(2)
B4 C3 B5 B1 -107.1(2)
C2 C3 B5 B9 104.3(2)
B1 C3 B5 B9 143.2(2)
B4 C3 B5 B9 36.1(2)
C2 C3 B5 B10 64.3(3)
B9 C3 B5 B10 -40.0(2)
B1 C3 B5 B10 103.1(2)
B4 C3 B5 B10 -4.0(3)
C2 B1 B5 C3 34.79(16)
B6 B1 B5 C3 133.2(2)
B2 B1 B5 C3 94.83(19)
C3 B1 B5 B6 -133.2(2)
C2 B1 B5 B6 -98.42(19)
B2 B1 B5 B6 -38.38(19)
C3 B1 B5 B9 -32.6(2)
C2 B1 B5 B9 2.2(3)
B6 B1 B5 B9 100.6(2)
B2 B1 B5 B9 62.3(3)
C3 B1 B5 B10 -95.8(2)
C2 B1 B5 B10 -61.0(3)
B6 B1 B5 B10 37.4(2)
B2 B1 B5 B10 -1.0(3)
N1 C4 C5 C6 2.8(3)
C9 C4 C5 C6 -177.7(2)
C3 B1 B6 B5 39.38(17)
C2 B1 B6 B5 98.3(2)
B2 B1 B6 B5 137.0(2)
C3 B1 B6 B2 -97.65(19)
C2 B1 B6 B2 -38.71(18)
B5 B1 B6 B2 -137.0(2)
C3 B1 B6 B10 1.9(2)
C2 B1 B6 B10 60.8(3)
B5 B1 B6 B10 -37.5(2)
B2 B1 B6 B10 99.5(2)
C3 B1 B6 B7 -61.0(3)
C2 B1 B6 B7 -2.1(3)
B5 B1 B6 B7 -100.4(3)
B2 B1 B6 B7 36.6(2)
C3 B5 B6 B1 -40.49(17)
B9 B5 B6 B1 -101.4(2)
B10 B5 B6 B1 -138.5(2)
C3 B5 B6 B2 -1.6(3)
B1 B5 B6 B2 38.92(19)
B9 B5 B6 B2 -62.5(3)
B10 B5 B6 B2 -99.6(2)
C3 B5 B6 B10 98.0(2)
B1 B5 B6 B10 138.5(2)
B9 B5 B6 B10 37.10(19)
C3 B5 B6 B7 61.2(2)
B1 B5 B6 B7 101.7(2)
B9 B5 B6 B7 0.3(3)
B10 B5 B6 B7 -36.77(19)
C2 B2 B6 B1 39.70(18)
B7 B2 B6 B1 138.9(2)
B3 B2 B6 B1 101.1(2)
C2 B2 B6 B5 1.0(3)
B7 B2 B6 B5 100.3(2)
B3 B2 B6 B5 62.4(2)
B1 B2 B6 B5 -38.7(2)
C2 B2 B6 B10 -62.8(2)
B7 B2 B6 B10 36.5(2)
B3 B2 B6 B10 -1.4(3)
B1 B2 B6 B10 -102.5(2)
C2 B2 B6 B7 -99.2(2)
B3 B2 B6 B7 -37.9(2)
B1 B2 B6 B7 -138.9(2)
C4 C5 C6 C7 1.3(4)
C5 C6 C7 C8 -2.5(4)
C2 B2 B7 B10 61.4(2)
B6 B2 B7 B10 -37.1(2)
B3 B2 B7 B10 100.7(2)
B1 B2 B7 B10 -0.9(3)
C2 B2 B7 B3 -39.34(16)
B6 B2 B7 B3 -137.9(2)
B1 B2 B7 B3 -101.6(2)
C2 B2 B7 B8 -2.2(2)
B6 B2 B7 B8 -100.7(2)
B3 B2 B7 B8 37.17(18)
B1 B2 B7 B8 -64.4(2)
C2 B2 B7 B6 98.5(2)
B3 B2 B7 B6 137.9(2)
B1 B2 B7 B6 36.3(2)
C2 B3 B7 B2 39.01(17)
B8 B3 B7 B2 138.1(2)
B4 B3 B7 B2 101.29(19)
C2 B3 B7 B10 -62.0(2)
B8 B3 B7 B10 37.09(19)
B2 B3 B7 B10 -101.0(2)
B4 B3 B7 B10 0.3(3)
C2 B3 B7 B8 -99.1(2)
B2 B3 B7 B8 -138.1(2)
B4 B3 B7 B8 -36.79(18)
C2 B3 B7 B6 1.6(3)
B8 B3 B7 B6 100.6(2)
B2 B3 B7 B6 -37.5(2)
B4 B3 B7 B6 63.8(3)
B1 B6 B7 B2 -37.3(2)
B5 B6 B7 B2 -101.3(2)
B10 B6 B7 B2 -138.6(2)
B1 B6 B7 B10 101.3(3)
B5 B6 B7 B10 37.3(2)
B2 B6 B7 B10 138.6(2)
B1 B6 B7 B3 0.4(3)
B5 B6 B7 B3 -63.6(3)
B2 B6 B7 B3 37.7(2)
B10 B6 B7 B3 -100.9(2)
B1 B6 B7 B8 63.2(3)
B5 B6 B7 B8 -0.8(3)
B2 B6 B7 B8 100.5(2)
B10 B6 B7 B8 -38.12(19)
C4 N1 C8 C7 4.6(3)
Cu1 N1 C8 C7 -164.59(17)
C4 N1 C8 C10 -176.33(18)
Cu1 N1 C8 C10 14.5(2)
C6 C7 C8 N1 -0.5(4)
C6 C7 C8 C10 -179.6(2)
C3 B4 B8 B3 97.90(19)
C2 B4 B8 B3 39.12(15)
B9 B4 B8 B3 137.1(2)
C3 B4 B8 B9 -39.2(2)
C2 B4 B8 B9 -98.0(2)
B3 B4 B8 B9 -137.1(2)
C3 B4 B8 B10 -2.2(3)
C2 B4 B8 B10 -61.0(3)
B9 B4 B8 B10 37.0(2)
B3 B4 B8 B10 -100.1(2)
C3 B4 B8 B7 60.7(2)
C2 B4 B8 B7 1.9(2)
B9 B4 B8 B7 99.9(2)
B3 B4 B8 B7 -37.21(18)
C2 B3 B8 B4 -39.97(17)
B7 B3 B8 B4 -138.38(19)
B2 B3 B8 B4 -100.94(19)
C2 B3 B8 B9 -1.4(3)
B7 B3 B8 B9 -99.8(2)
B2 B3 B8 B9 -62.4(3)
B4 B3 B8 B9 38.6(2)
C2 B3 B8 B10 61.8(3)
B7 B3 B8 B10 -36.61(19)
B2 B3 B8 B10 0.8(3)
B4 B3 B8 B10 101.8(2)
C2 B3 B8 B7 98.40(19)
B2 B3 B8 B7 37.44(18)
B4 B3 B8 B7 138.38(19)
B2 B7 B8 B4 0.1(3)
B10 B7 B8 B4 -101.0(2)
B3 B7 B8 B4 37.61(17)
B6 B7 B8 B4 -62.9(2)
B2 B7 B8 B3 -37.47(17)
B10 B7 B8 B3 -138.59(19)
B6 B7 B8 B3 -100.5(2)
B2 B7 B8 B9 64.0(2)
B10 B7 B8 B9 -37.16(19)
B3 B7 B8 B9 101.4(2)
B6 B7 B8 B9 1.0(3)
B2 B7 B8 B10 101.1(2)
B3 B7 B8 B10 138.59(19)
B6 B7 B8 B10 38.12(18)
C2 C3 B9 B8 -1.4(3)
B5 C3 B9 B8 103.2(3)
B1 C3 B9 B8 67.0(3)
B4 C3 B9 B8 -40.0(2)
C2 C3 B9 B4 38.7(2)
B5 C3 B9 B4 143.2(2)
B1 C3 B9 B4 107.0(2)
C2 C3 B9 B10 -64.1(2)
B5 C3 B9 B10 40.5(2)
B1 C3 B9 B10 4.2(3)
B4 C3 B9 B10 -102.8(2)
C2 C3 B9 B5 -104.6(2)
B1 C3 B9 B5 -36.2(2)
B4 C3 B9 B5 -143.2(2)
B4 B8 B9 C3 40.4(2)
B3 B8 B9 C3 1.7(3)
B10 B8 B9 C3 -98.3(2)
B7 B8 B9 C3 -61.4(3)
B3 B8 B9 B4 -38.7(2)
B10 B8 B9 B4 -138.7(2)
B7 B8 B9 B4 -101.8(2)
B4 B8 B9 B10 138.7(2)
B3 B8 B9 B10 100.0(2)
B7 B8 B9 B10 36.94(19)
B4 B8 B9 B5 101.0(2)
B3 B8 B9 B5 62.3(3)
B10 B8 B9 B5 -37.7(2)
B7 B8 B9 B5 -0.8(3)
C2 B4 B9 C3 -34.57(17)
B8 B4 B9 C3 -133.5(2)
B3 B4 B9 C3 -95.1(2)
C3 B4 B9 B8 133.5(2)
C2 B4 B9 B8 98.9(2)
B3 B4 B9 B8 38.5(2)
C3 B4 B9 B10 96.4(2)
C2 B4 B9 B10 61.8(2)
B8 B4 B9 B10 -37.2(2)
B3 B4 B9 B10 1.3(3)
C3 B4 B9 B5 32.4(2)
C2 B4 B9 B5 -2.2(3)
B8 B4 B9 B5 -101.1(3)
B3 B4 B9 B5 -62.7(3)
B6 B5 B9 C3 96.2(2)
B1 B5 B9 C3 33.07(19)
B10 B5 B9 C3 133.6(2)
C3 B5 B9 B8 -95.9(2)
B6 B5 B9 B8 0.3(3)
B1 B5 B9 B8 -62.8(3)
B10 B5 B9 B8 37.8(2)
C3 B5 B9 B4 -33.1(2)
B6 B5 B9 B4 63.1(3)
B1 B5 B9 B4 0.0(3)
B10 B5 B9 B4 100.6(2)
C3 B5 B9 B10 -133.6(2)
B6 B5 B9 B10 -37.5(2)
B1 B5 B9 B10 -100.6(2)
B2 B7 B10 B9 -63.1(3)
B3 B7 B10 B9 0.5(3)
B8 B7 B10 B9 37.3(2)
B6 B7 B10 B9 -100.1(2)
B2 B7 B10 B8 -100.4(2)
B3 B7 B10 B8 -36.79(18)
B6 B7 B10 B8 -137.3(2)
B2 B7 B10 B5 0.3(3)
B3 B7 B10 B5 63.9(3)
B8 B7 B10 B5 100.7(2)
B6 B7 B10 B5 -36.7(2)
B2 B7 B10 B6 36.9(2)
B3 B7 B10 B6 100.6(2)
B8 B7 B10 B6 137.3(2)
C3 B9 B10 B7 61.3(3)
B8 B9 B10 B7 -37.67(19)
B4 B9 B10 B7 -1.1(3)
B5 B9 B10 B7 100.6(2)
C3 B9 B10 B8 99.0(2)
B4 B9 B10 B8 36.57(19)
B5 B9 B10 B8 138.2(2)
C3 B9 B10 B5 -39.26(18)
B8 B9 B10 B5 -138.2(2)
B4 B9 B10 B5 -101.7(2)
C3 B9 B10 B6 -2.7(3)
B8 B9 B10 B6 -101.7(2)
B4 B9 B10 B6 -65.1(3)
B5 B9 B10 B6 36.6(2)
B4 B8 B10 B7 100.9(2)
B3 B8 B10 B7 36.80(19)
B9 B8 B10 B7 138.2(2)
B4 B8 B10 B9 -37.2(2)
B3 B8 B10 B9 -101.4(2)
B7 B8 B10 B9 -138.2(2)
B4 B8 B10 B5 0.0(3)
B3 B8 B10 B5 -64.1(3)
B9 B8 B10 B5 37.3(2)
B7 B8 B10 B5 -100.9(3)
B4 B8 B10 B6 62.4(3)
B3 B8 B10 B6 -1.7(3)
B9 B8 B10 B6 99.7(2)
B7 B8 B10 B6 -38.5(2)
C3 B5 B10 B7 -61.7(3)
B6 B5 B10 B7 37.4(2)
B1 B5 B10 B7 0.5(3)
B9 B5 B10 B7 -101.0(2)
C3 B5 B10 B9 39.4(2)
B6 B5 B10 B9 138.4(2)
B1 B5 B10 B9 101.5(2)
C3 B5 B10 B8 2.2(3)
B6 B5 B10 B8 101.3(2)
B1 B5 B10 B8 64.4(3)
B9 B5 B10 B8 -37.1(2)
C3 B5 B10 B6 -99.1(2)
B1 B5 B10 B6 -36.9(2)
B9 B5 B10 B6 -138.4(2)
B1 B6 B10 B7 -100.9(2)
B5 B6 B10 B7 -138.5(2)
B2 B6 B10 B7 -36.54(19)
B1 B6 B10 B9 0.5(3)
B5 B6 B10 B9 -37.0(2)
B2 B6 B10 B9 64.9(3)
B7 B6 B10 B9 101.5(2)
B1 B6 B10 B8 -62.5(3)
B5 B6 B10 B8 -100.0(2)
B2 B6 B10 B8 1.9(3)
B7 B6 B10 B8 38.4(2)
B1 B6 B10 B5 37.50(19)
B2 B6 B10 B5 101.9(2)
B7 B6 B10 B5 138.5(2)
